data_2005443
loop_
_publ_author_name
'Molins, E.'
'Mas, M.'
'Maniukiewicz, W.'
'Ballester, M.'
'Casta\~ner, J.'

_publ_section_title
;
 Perchlorotriphenylcarbenium Hexachloroantimonate(V)
;
_journal_issue 10
_journal_name_full 'Acta Crystallographica Section C'
_journal_page_first 2412
_journal_page_last 2414
_journal_paper_doi 10.1107/S0108270196007287
_journal_volume 52
_journal_year 1996
_chemical_formula_moiety 'C19 Cl15 1+ , Sb Cl6 1-'
_chemical_formula_structural '((C6 Cl5)3 C) (Sb Cl6)'
_chemical_formula_sum 'C19 Cl21 Sb'
_chemical_formula_weight 1094.39
_chemical_name_systematic
;
 Perchlorotriphenylcarbonium hexachloroantimonate(V)
;
_space_group_IT_number 155
_symmetry_cell_setting trigonal
_symmetry_space_group_name_Hall 'R 3 2"'
_symmetry_space_group_name_H-M 'R 3 2 :H'
_cell_angle_alpha 90.00
_cell_angle_beta 90.00
_cell_angle_gamma 120.00
_cell_formula_units_Z 3
_cell_length_a 11.559(2)
_cell_length_b 11.559(2)
_cell_length_c 21.783(4)
_cell_measurement_reflns_used 25
_cell_measurement_temperature 293(2)
_cell_measurement_theta_max 30.38
_cell_measurement_theta_min 2.23
_cell_volume 2520.5(8)
_computing_cell_refinement 'CAD-4 Software'
_computing_data_collection 'CAD-4 Software (Enraf-Nonius, 1989)'
_computing_data_reduction 'MolEN (Fair, 1990)'
_computing_molecular_graphics 'PLATON (Spek, 1995)'
_computing_publication_material SHELXL93
_computing_structure_refinement 'SHELXL93 (Sheldrick, 1993)'
_computing_structure_solution 'SHELXS86 (Sheldrick, 1985)'
_diffrn_ambient_temperature 293(2)
_diffrn_measurement_device 'Enraf-Nonius CAD4'
_diffrn_measurement_method '\w/2\q scan'
_diffrn_radiation_monochromator graphite
_diffrn_radiation_source 'fine-focus sealed tube'
_diffrn_radiation_type 'Mo K\a'
_diffrn_radiation_wavelength 0.71073
_diffrn_reflns_av_R_equivalents 0.0449
_diffrn_reflns_av_sigmaI/netI 0.0315
_diffrn_reflns_limit_h_max 16
_diffrn_reflns_limit_h_min -16
_diffrn_reflns_limit_k_max 16
_diffrn_reflns_limit_k_min -16
_diffrn_reflns_limit_l_max 30
_diffrn_reflns_limit_l_min 0
_diffrn_reflns_number 5208
_diffrn_reflns_theta_max 30.45
_diffrn_reflns_theta_min 2.24
_diffrn_standards_decay_% 22.7
_diffrn_standards_interval_count 100
_diffrn_standards_number 3
_exptl_absorpt_coefficient_mu 2.509
_exptl_absorpt_correction_T_max 0.97
_exptl_absorpt_correction_T_min 0.68
_exptl_absorpt_correction_type 'empirical using azimuthal \y scans (North, Phillips & Mathews, 1968)'
_exptl_crystal_colour 'dark green'
_exptl_crystal_density_diffrn 2.163
_exptl_crystal_density_meas ?
_exptl_crystal_description rectangular
_exptl_crystal_F_000 1566
_exptl_crystal_size_max 0.65
_exptl_crystal_size_mid 0.59
_exptl_crystal_size_min 0.35
_refine_diff_density_max 0.789
_refine_diff_density_min -1.026
_refine_ls_abs_structure_Flack 0.48(4)
_refine_ls_extinction_method none
_refine_ls_goodness_of_fit_all 1.026
_refine_ls_goodness_of_fit_obs 1.025
_refine_ls_matrix_type full
_refine_ls_number_parameters 71
_refine_ls_number_reflns 1715
_refine_ls_number_restraints 8
_refine_ls_restrained_S_all 1.025
_refine_ls_restrained_S_obs 1.023
_refine_ls_R_factor_all 0.0490
_refine_ls_R_factor_obs 0.0438
_refine_ls_shift/esd_max 0.000
_refine_ls_shift/esd_mean 0.000
_refine_ls_structure_factor_coef Fsqd
_refine_ls_weighting_details 'w = 1/[\s^2^(Fo^2^)+(0.0887P)^2^+4.8171P] where P=(Fo^2^+2Fc^2^)/3'
_refine_ls_weighting_scheme calc
_refine_ls_wR_factor_all 0.1379
_refine_ls_wR_factor_obs 0.1322
_reflns_number_observed 1583
_reflns_number_total 1715
_reflns_observed_criterion >2sigma(I)
_cod_data_source_file ab1351.cif
_cod_data_source_block AB1351
_cod_depositor_comments
;
The following automatic conversions were performed:

'_exptl_crystal_density_meas' value 'not measured' was changed to '?'
- the value is perceived as not measured.

Automatic conversion script
Id: cif_fix_values 3008 2015-01-20 13:52:24Z robertas 

The following automatic conversions were performed:

'_refine_ls_weighting_scheme' value 'calc w =
1/[\s^2^(Fo^2^)+(0.0887P)^2^+4.8171P] where P=(Fo^2^+2Fc^2^)/3' was
changed to 'calc'. New tag '_refine_ls_weighting_details' was
created. The value of the new tag was set to 'w =
1/[\s^2^(Fo^2^)+(0.0887P)^2^+4.8171P] where P=(Fo^2^+2Fc^2^)/3'.

Automatic conversion script
Id: cif_fix_values 3143 2015-03-26 13:38:13Z robertas 
;
_cod_original_sg_symbol_H-M 'R 3 2'
_cod_database_code 2005443

loop_
_symmetry_equiv_pos_as_xyz
'x, y, z'
'-y, x-y, z'
'-x+y, -x, z'
'y, x, -z'
'x-y, -y, -z'
'-x, -x+y, -z'
'x+2/3, y+1/3, z+1/3'
'-y+2/3, x-y+1/3, z+1/3'
'-x+y+2/3, -x+1/3, z+1/3'
'y+2/3, x+1/3, -z+1/3'
'x-y+2/3, -y+1/3, -z+1/3'
'-x+2/3, -x+y+1/3, -z+1/3'
'x+1/3, y+2/3, z+2/3'
'-y+1/3, x-y+2/3, z+2/3'
'-x+y+1/3, -x+2/3, z+2/3'
'y+1/3, x+2/3, -z+2/3'
'x-y+1/3, -y+2/3, -z+2/3'
'-x+1/3, -x+y+2/3, -z+2/3'

loop_
_atom_site_aniso_label
_atom_site_aniso_U_11
_atom_site_aniso_U_22
_atom_site_aniso_U_33
_atom_site_aniso_U_12
_atom_site_aniso_U_13
_atom_site_aniso_U_23
Sb1 0.0487(2) 0.0487(2) 0.0449(3) 0.02433(11) 0 0
Cl1 0.1110(13) 0.1110(13) 0.0508(10) 0.0555(6) 0 0
Cl2 0.0488(12) 0.056(3) 0.120(3) 0.0279(13) -0.015(2) -0.031(4)
Cl3 0.0488(12) 0.056(3) 0.120(3) 0.0279(13) -0.015(2) -0.031(4)
Cl4 0.0488(12) 0.056(3) 0.120(3) 0.0279(13) -0.015(2) -0.031(4)
Cl5 0.0488(12) 0.056(3) 0.120(3) 0.0279(13) -0.015(2) -0.031(4)
Cl6 0.0488(12) 0.056(3) 0.120(3) 0.0279(13) -0.015(2) -0.031(4)
Cl7 0.0669(8) 0.0866(10) 0.0715(9) 0.0332(7) -0.0057(6) -0.0315(8)
Cl8 0.0863(10) 0.0726(9) 0.1009(12) 0.0485(8) 0.0151(9) -0.0105(9)
Cl9 0.0574(8) 0.0791(12) 0.137(2) 0.0396(6) 0.0025(6) 0.0049(12)
C1 0.055(3) 0.055(3) 0.039(4) 0.0276(14) 0 0
C2 0.051(2) 0.044(3) 0.052(3) 0.0219(14) 0.0006(12) 0.001(2)
C3 0.055(2) 0.049(2) 0.058(2) 0.026(2) 0.002(2) -0.001(2)
C4 0.057(3) 0.043(2) 0.071(3) 0.025(2) 0.011(2) 0.009(2)
C5 0.044(2) 0.046(3) 0.084(5) 0.023(2) 0.009(2) 0.017(3)

loop_
_atom_site_label
_atom_site_occupancy
_atom_site_fract_x
_atom_site_fract_y
_atom_site_fract_z
_atom_site_U_iso_or_equiv
_atom_site_thermal_displace_type
_atom_site_calc_flag
_atom_site_refinement_flags
_atom_site_type_symbol
Sb1 1 0 0 0 0.0474(2) Uani d SD Sb
Cl1 1 0 0 0.10758(10) 0.0909(8) Uani d S Cl
Cl2 0.167 0.20281(6) 0 0 0.0741(11) Uani d SPD Cl
Cl3 0.167 0.20281(6) 0.20281(6) 0 0.0741(11) Uani d SPD Cl
Cl4 0.167 0.11723(14) -0.11700(13) 0 0.0741(11) Uani d PD Cl
Cl5 0.167 0.16569(11) -0.06056(10) 0 0.0741(11) Uani d PD Cl
Cl6 0.167 0.16566(11) 0.22622(10) 0 0.0741(11) Uani d PD Cl
Cl7 1 0.0268(2) -0.1877(2) 0.40900(8) 0.0773(5) Uani d . Cl
Cl8 1 0.2933(2) -0.1789(2) 0.40882(10) 0.0827(5) Uani d . Cl
Cl9 1 0.5139(2) 0 0.5 0.0888(7) Uani d S Cl
C1 1 0 0 0.5 0.050(2) Uani d S C
C2 1 0.1255(6) 0 0.5 0.0498(13) Uani d S C
C3 1 0.1450(5) -0.0863(5) 0.4600(2) 0.0541(10) Uani d . C
C4 1 0.2652(5) -0.0822(5) 0.4596(3) 0.0571(11) Uani d . C
C5 1 0.3680(6) 0 0.5 0.058(2) Uani d S C

loop_
_atom_type_symbol
_atom_type_description
_atom_type_scat_dispersion_real
_atom_type_scat_dispersion_imag
_atom_type_scat_source
C C 0.0033 0.0016 'International Tables Vol C Tables 4.2.6.8 and 6.1.1.4'
Cl Cl 0.1484 0.1585 'International Tables Vol C Tables 4.2.6.8 and 6.1.1.4'
Sb Sb -0.5866 1.5461 'International Tables Vol C Tables 4.2.6.8 and 6.1.1.4'

loop_
_geom_angle_atom_site_label_1
_geom_angle_atom_site_label_2
_geom_angle_atom_site_label_3
_geom_angle_site_symmetry_1
_geom_angle_site_symmetry_3
_geom_angle
_geom_angle_publ_flag
Cl1 Sb1 Cl1 4 . 180.0 n
Cl2 Sb1 Cl1 . . 90.0 n
Cl3 Sb1 Cl1 . . 90.0 n
Cl4 Sb1 Cl1 . . 90.0 n
Cl5 Sb1 Cl1 . . 90.0 n
Cl6 Sb1 Cl1 . . 90.0 n
Cl3 Sb1 Cl2 2 . 180.0 n
Cl6 Sb1 Cl6 6 . 90.03(5) n
Cl2 Sb1 Cl4 3 . 90.03(4) n
Cl3 Sb1 Cl4 . . 89.97(4) n
Cl6 Sb1 Cl5 2 2 89.97(4) n
Cl6 Sb1 Cl5 5 2 180.00(4) n
Cl5 Sb1 Cl5 4 3 90.04(5) n
Cl4 Sb1 Cl4 . 4 179.93(7) n
C2 C1 C2 2 . 120.000(4) n
C3 C2 C3 5_556 . 118.8(6) y
C3 C2 C1 . . 120.6(3) y
C4 C3 C2 . . 119.7(5) y
C3 C4 C5 . . 121.5(5) y
C4 C5 C4 5_556 . 118.7(7) y
C2 C3 Cl7 . . 121.9(4) y
C4 C3 Cl7 . . 118.3(4) y
C3 C4 Cl8 . . 120.2(5) y
C5 C4 Cl8 . . 118.3(4) y
C4 C5 Cl9 . . 120.6(3) y

loop_
_geom_bond_atom_site_label_1
_geom_bond_atom_site_label_2
_geom_bond_distance
_geom_bond_publ_flag
Sb1 Cl1 2.343(2) y
Sb1 Cl2 2.3442(8) n
Sb1 Cl3 2.3442(8) n
Sb1 Cl4 2.3447(11) n
Sb1 Cl5 2.3449(11) n
Sb1 Cl6 2.3446(11) n
C1 C2 1.450(7) y
C2 C3 1.424(6) y
C3 C4 1.366(7) y
C4 C5 1.400(7) y
C3 Cl7 1.696(5) y
C4 Cl8 1.716(6) y
C5 Cl9 1.687(7) y

loop_
_geom_torsion_atom_site_label_1
_geom_torsion_atom_site_label_2
_geom_torsion_atom_site_label_3
_geom_torsion_atom_site_label_4
_geom_torsion
_geom_torsion_publ_flag
C1 C2 C3 Cl7 2.5(8) no
C1 C2 C3 C4 178.3(5) no
Cl7 C3 C4 Cl8 -0.5(9) no
Cl7 C3 C4 C5 179.4(5) no
C2 C3 C4 Cl8 -176.5(5) no
C2 C3 C4 C5 3.4(10) no
Cl8 C4 C5 Cl9 -1.9(8) no
C3 C4 C5 Cl9 178.2(5) no
